data_9008046
loop_
_publ_author_name
'Brakken, H.'
'Scholten, W.'

_publ_section_title
;
 Die kristallstruktur des quecksilberchlorids HgCl2
;
_journal_name_full 'Zeitschrift fur Kristallographie'
_journal_page_first 448
_journal_page_last 455
_journal_volume 89
_journal_year 1934
_chemical_formula_structural HgCl2
_chemical_formula_sum 'Cl2 Hg'
_space_group_IT_number 62
_symmetry_space_group_name_Hall '-P 2bc 2a'
_symmetry_space_group_name_H-M 'P m n b'
_cell_angle_alpha 90
_cell_angle_beta 90
_cell_angle_gamma 90
_cell_length_a 5.963
_cell_length_b 12.735
_cell_length_c 4.325
_cell_formula_units_Z 8
_cell_volume 328.435
_database_code_amcsd 0010547
_exptl_crystal_density_diffrn 10.981
_cod_original_formula_sum 'Hg Cl2'
_cod_database_code 9008046
_amcsd_formula_title HgCl2

loop_
_space_group_symop_operation_xyz
x,y,z
1/2-x,y,z
1/2+x,-y,-z
1/2+x,1/2-y,1/2+z
1/2-x,1/2+y,1/2-z
x,1/2+y,1/2-z
-x,1/2-y,1/2+z
-x,-y,-z

loop_
_atom_site_label
_atom_site_fract_x
_atom_site_fract_y
_atom_site_fract_z
Hg 0.00000 0.37600 0.05300
Cl1 0.00000 0.51700 0.37500
Cl2 0.00000 0.74200 0.77800

loop_
_cod_related_entry_id
_cod_related_entry_database
_cod_related_entry_code
1 AMCSD 0010547
